data_2023136
loop_
_publ_author_name
'Chi, Nguyen Thi Thanh'
'Van Thong, Pham'
'Thang, Nguyen Manh'
'Thao, Pham Ngoc'
'Van Meervelt, Luc'

_publ_section_title
;
 Synthesis and crystal structures of three organoplatinum(II) complexes
 bearing natural arylolefin and quinoline derivatives
;
_journal_coeditor_code PK2707
_journal_issue 6
_journal_name_full 'Acta Crystallographica Section E Crystallographic Communications'
_journal_paper_doi 10.1107/S2056989024004572
_journal_volume 80
_journal_year 2024
_chemical_formula_iupac '[Pt (C15 H19 O4) Cl (C9 H7 N)]'
_chemical_formula_moiety 'C24 H26 Cl N O4 Pt'
_chemical_formula_sum 'C24 H26 Cl N O4 Pt'
_chemical_formula_weight 623.00
_chemical_name_systematic
;
Chlorido[4-methoxy-5-(2-oxo-2-propoxyethoxy)-2-(prop-2-en-1-yl)phenyl]\
(quinoline)platinum(II)
;
_space_group_crystal_system monoclinic
_space_group_IT_number 14
_space_group_name_Hall '-P 2ybc'
_space_group_name_H-M_alt 'P 1 21/c 1'
_atom_sites_solution_hydrogens geom
_atom_sites_solution_primary direct
_audit_creation_method
;
Olex2 1.2
(compiled 2015.01.26 svn.r3150 for OlexSys, GUI svn.r4998)
;
_cell_angle_alpha 90
_cell_angle_beta 117.197(18)
_cell_angle_gamma 90
_cell_formula_units_Z 4
_cell_length_a 14.576(2)
_cell_length_b 11.0945(9)
_cell_length_c 15.700(2)
_cell_measurement_reflns_used 3865
_cell_measurement_temperature 114(7)
_cell_measurement_theta_max 28.9790
_cell_measurement_theta_min 2.8820
_cell_volume 2258.2(6)
_computing_cell_refinement
;
CrysAlisPro (Rigaku OD, 2022)
;
_computing_data_collection
;
CrysAlisPro (Rigaku OD, 2022)
;
_computing_data_reduction
;
CrysAlisPro (Rigaku OD, 2022)
;
_computing_molecular_graphics
;
Olex2 (Dolomanov <i>et al.</i>,  2009)
;
_computing_publication_material
;
Olex2 (Dolomanov <i>et al.</i>,  2009)
;
_computing_structure_refinement
;
ShelXL (Sheldrick, 2015)
;
_computing_structure_solution
;
ShelXS (Sheldrick, 2008)
;
_diffrn_ambient_temperature 114(7)
_diffrn_detector_area_resol_mean 15.9631
_diffrn_measured_fraction_theta_full 0.999
_diffrn_measured_fraction_theta_max 0.999
_diffrn_measurement_device_type 'SuperNova, Single source at offset, Eos'
_diffrn_measurement_method '\w scans'
_diffrn_radiation_monochromator mirror
_diffrn_radiation_type MoK\a
_diffrn_radiation_wavelength 0.71073
_diffrn_reflns_av_R_equivalents 0.0278
_diffrn_reflns_av_unetI/netI 0.0484
_diffrn_reflns_limit_h_max 18
_diffrn_reflns_limit_h_min -9
_diffrn_reflns_limit_k_max 13
_diffrn_reflns_limit_k_min -12
_diffrn_reflns_limit_l_max 19
_diffrn_reflns_limit_l_min -19
_diffrn_reflns_number 8975
_diffrn_reflns_theta_full 25.242
_diffrn_reflns_theta_max 26.371
_diffrn_reflns_theta_min 2.423
_diffrn_source 'SuperNova (Mo) X-ray Source'
_exptl_absorpt_coefficient_mu 6.363
_exptl_absorpt_correction_T_max 1.00000
_exptl_absorpt_correction_T_min 0.57936
_exptl_absorpt_correction_type multi-scan
_exptl_absorpt_process_details
;
(CrysAlisPro; Rigaku OD, 2022)
;
_exptl_crystal_colour colourless
_exptl_crystal_density_diffrn 1.833
_exptl_crystal_description block
_exptl_crystal_F_000 1216
_exptl_crystal_size_max 0.27
_exptl_crystal_size_mid 0.2
_exptl_crystal_size_min 0.16
_refine_diff_density_max 0.846
_refine_diff_density_min -1.073
_refine_ls_extinction_method none
_refine_ls_goodness_of_fit_ref 1.039
_refine_ls_hydrogen_treatment constr
_refine_ls_matrix_type full
_refine_ls_number_parameters 292
_refine_ls_number_reflns 4603
_refine_ls_number_restraints 288
_refine_ls_restrained_S_all 1.016
_refine_ls_R_factor_all 0.0395
_refine_ls_R_factor_gt 0.0296
_refine_ls_shift/su_max 0.001
_refine_ls_shift/su_mean 0.000
_refine_ls_structure_factor_coef Fsqd
_refine_ls_weighting_details 'w=1/[\s^2^(Fo^2^)+(0.0148P)^2^] where P=(Fo^2^+2Fc^2^)/3'
_refine_ls_weighting_scheme calc
_refine_ls_wR_factor_gt 0.0515
_refine_ls_wR_factor_ref 0.0556
_reflns_number_gt 3885
_reflns_number_total 4603
_reflns_threshold_expression 'I > 2\s(I)'
_cod_data_source_file pk2707.cif
_cod_data_source_block III
_cod_original_cell_volume 2258.1(6)
_cod_database_code 2023136
_shelx_space_group_comment
;
The symmetry employed for this shelxl refinement is uniquely defined
by the following loop, which should always be used as a source of
symmetry information in preference to the above space-group names.
They are only intended as comments.
;

loop_
_space_group_symop_operation_xyz
'x, y, z'
'-x, y+1/2, -z+1/2'
'-x, -y, -z'
'x, -y-1/2, z-1/2'

loop_
_atom_site_type_symbol
_atom_site_label
_atom_site_fract_x
_atom_site_fract_y
_atom_site_fract_z
_atom_site_U_iso_or_equiv
_atom_site_adp_type
_atom_site_calc_flag
_atom_site_occupancy
_atom_site_disorder_assembly
_atom_site_disorder_group
Pt Pt1A 0.48946(7) 0.89396(12) 0.13147(5) 0.02532(15) Uani d 0.928(7) A 2
Pt Pt1B 0.4763(6) 0.8600(18) 0.1469(11) 0.028(2) Uani d 0.072(7) A 1
Cl Cl2 0.38195(9) 0.97795(9) 0.18873(8) 0.0360(3) Uani d 1 . .
N N3 0.6140(3) 0.9769(3) 0.2531(2) 0.0344(9) Uani d 1 . .
C C4 0.6343(3) 1.0901(3) 0.2431(3) 0.0329(10) Uani d 1 . .
H H4 0.6028 1.1231 0.1803 0.039 Uiso calc 1 . .
C C5 0.6988(3) 1.1655(4) 0.3182(3) 0.0340(10) Uani d 1 . .
H H5 0.7100 1.2471 0.3072 0.041 Uiso calc 1 . .
C C6 0.7452(3) 1.1163(4) 0.4087(3) 0.0355(11) Uani d 1 . .
H H6 0.7887 1.1645 0.4620 0.043 Uiso calc 1 . .
C C7 0.7282(3) 0.9938(3) 0.4222(3) 0.0257(9) Uani d 1 . .
C C8 0.7764(3) 0.9375(4) 0.5128(3) 0.0389(11) Uani d 1 . .
H H8 0.8211 0.9833 0.5672 0.047 Uiso calc 1 . .
C C9 0.7601(4) 0.8201(4) 0.5239(3) 0.0437(12) Uani d 1 . .
H H9 0.7944 0.7827 0.5850 0.052 Uiso calc 1 . .
C C10 0.6917(3) 0.7542(4) 0.4435(3) 0.0370(11) Uani d 1 . .
H H10 0.6798 0.6718 0.4516 0.044 Uiso calc 1 . .
C C11 0.6417(3) 0.8035(4) 0.3544(3) 0.0327(10) Uani d 1 . .
H H11 0.5950 0.7565 0.3018 0.039 Uiso calc 1 . .
C C12 0.6604(3) 0.9264(4) 0.3413(3) 0.0285(9) Uani d 1 . .
C C13 0.5817(3) 0.8736(4) 0.0623(3) 0.0350(11) Uani d 1 . .
H H13C 0.5462 0.8797 -0.0084 0.042 Uiso calc 0.928(7) A 2
H H13D 0.6496 0.9145 0.0922 0.042 Uiso calc 0.928(7) A 2
H H13A 0.5452 0.8820 -0.0082 0.042 Uiso calc 0.072(7) A 1
H H13B 0.6476 0.9184 0.0940 0.042 Uiso calc 0.072(7) A 1
C C14 0.5759(3) 0.7628(4) 0.1010(3) 0.0329(10) Uani d 1 . .
H H14A 0.6406 0.7350 0.1570 0.039 Uiso calc 0.928(7) A 2
H H14 0.6423 0.7337 0.1542 0.039 Uiso calc 0.072(7) A 1
C C15 0.5035(3) 0.6634(4) 0.0397(3) 0.0346(10) Uani d 1 . .
H H15A 0.5298 0.6288 -0.0030 0.042 Uiso calc 1 . .
H H15B 0.5005 0.5982 0.0814 0.042 Uiso calc 1 . .
C C16 0.3968(3) 0.7144(3) -0.0195(3) 0.0280(9) Uani d 1 . .
C C17 0.3226(3) 0.6564(4) -0.1006(3) 0.0300(10) Uani d 1 . .
H H17 0.3400 0.5851 -0.1234 0.036 Uiso calc 1 . .
C C18 0.2236(3) 0.7023(4) -0.1478(3) 0.0332(10) Uani d 1 . .
C C19 0.2006(3) 0.8102(4) -0.1163(3) 0.0313(10) Uani d 1 . .
C C20 0.2743(3) 0.8681(4) -0.0358(3) 0.0293(10) Uani d 1 . .
H H20 0.2569 0.9412 -0.0152 0.035 Uiso calc 1 . .
C C21 0.3737(3) 0.8207(4) 0.0156(3) 0.0271(9) Uani d 1 . .
O O22 0.1425(2) 0.6476(3) -0.2244(2) 0.0414(8) Uani d 1 . .
C C23 0.1632(4) 0.5393(4) -0.2615(3) 0.0449(13) Uani d 1 . .
H H23A 0.0989 0.5085 -0.3134 0.067 Uiso calc 1 . .
H H23B 0.1921 0.4790 -0.2104 0.067 Uiso calc 1 . .
H H23C 0.2127 0.5560 -0.2862 0.067 Uiso calc 1 . .
O O24 0.1004(2) 0.8561(3) -0.1605(2) 0.0408(8) Uani d 1 . .
C C25 0.0681(3) 0.8996(4) -0.2554(3) 0.0401(11) Uani d 1 . .
H H25A -0.0078 0.8928 -0.2920 0.048 Uiso calc 1 . .
H H25B 0.0988 0.8486 -0.2875 0.048 Uiso calc 1 . .
C C26 0.0989(3) 1.0276(4) -0.2567(3) 0.0400(11) Uani d 1 . .
O O27 0.1496(3) 1.0896(3) -0.1889(2) 0.0551(10) Uani d 1 . .
O O28 0.0592(2) 1.0647(3) -0.3482(2) 0.0442(8) Uani d 1 . .
C C29 0.0798(4) 1.1888(4) -0.3643(3) 0.0493(13) Uani d 1 . .
H H29A 0.1551 1.2023 -0.3376 0.059 Uiso calc 1 . .
H H29B 0.0521 1.2452 -0.3329 0.059 Uiso calc 1 . .
C C30 0.0280(4) 1.2087(5) -0.4703(4) 0.0563(14) Uani d 1 . .
H H30A -0.0463 1.1898 -0.4964 0.068 Uiso calc 1 . .
H H30B 0.0580 1.1533 -0.5004 0.068 Uiso calc 1 . .
C C31 0.0407(5) 1.3383(5) -0.4953(4) 0.082(2) Uani d 1 . .
H H31A 0.0183 1.3446 -0.5642 0.123 Uiso calc 1 . .
H H31B 0.1133 1.3619 -0.4599 0.123 Uiso calc 1 . .
H H31C -0.0015 1.3917 -0.4777 0.123 Uiso calc 1 . .

loop_
_atom_site_aniso_label
_atom_site_aniso_U_11
_atom_site_aniso_U_22
_atom_site_aniso_U_33
_atom_site_aniso_U_12
_atom_site_aniso_U_13
_atom_site_aniso_U_23
Pt1A 0.03098(18) 0.0218(3) 0.02215(15) -0.00439(19) 0.01123(11) -0.00014(15)
Pt1B 0.0265(18) 0.025(4) 0.034(3) -0.0041(19) 0.0147(16) -0.008(3)
Cl2 0.0431(7) 0.0342(6) 0.0336(6) -0.0016(5) 0.0199(5) -0.0052(5)
N3 0.043(2) 0.0285(18) 0.0320(19) -0.0023(17) 0.0173(17) 0.0005(15)
C4 0.041(3) 0.022(2) 0.037(2) 0.001(2) 0.019(2) -0.0007(18)
C5 0.046(3) 0.024(2) 0.041(2) -0.006(2) 0.027(2) -0.0057(19)
C6 0.039(3) 0.033(2) 0.040(2) -0.008(2) 0.024(2) -0.0127(19)
C7 0.028(2) 0.024(2) 0.028(2) -0.0006(18) 0.0148(18) -0.0030(17)
C8 0.036(3) 0.042(2) 0.034(2) 0.002(2) 0.012(2) 0.001(2)
C9 0.046(3) 0.044(3) 0.036(3) 0.006(2) 0.014(2) 0.005(2)
C10 0.044(3) 0.035(2) 0.034(2) 0.000(2) 0.019(2) 0.0068(19)
C11 0.039(3) 0.030(2) 0.031(2) -0.004(2) 0.017(2) 0.0006(18)
C12 0.027(2) 0.035(2) 0.028(2) 0.0028(18) 0.0154(18) 0.0003(17)
C13 0.032(2) 0.041(2) 0.029(2) 0.000(2) 0.011(2) -0.006(2)
C14 0.029(2) 0.035(2) 0.030(2) 0.0054(19) 0.010(2) -0.0046(19)
C15 0.043(3) 0.026(2) 0.033(2) 0.000(2) 0.015(2) -0.0003(19)
C16 0.032(2) 0.023(2) 0.030(2) -0.0052(18) 0.0152(18) -0.0013(17)
C17 0.039(2) 0.025(2) 0.032(2) -0.0077(19) 0.0208(19) -0.0044(18)
C18 0.036(2) 0.037(2) 0.027(2) -0.0155(19) 0.0151(19) -0.0079(19)
C19 0.028(2) 0.044(2) 0.026(2) -0.0048(19) 0.0158(18) -0.0027(19)
C20 0.035(2) 0.031(2) 0.027(2) -0.0017(19) 0.0176(18) -0.0036(18)
C21 0.031(2) 0.026(2) 0.027(2) -0.0050(18) 0.0158(17) 0.0036(17)
O22 0.0353(18) 0.0500(18) 0.0359(18) -0.0150(16) 0.0139(15) -0.0166(15)
C23 0.050(3) 0.048(3) 0.038(3) -0.022(3) 0.023(3) -0.017(2)
O24 0.0267(16) 0.063(2) 0.0324(17) -0.0006(15) 0.0134(14) -0.0076(16)
C25 0.029(2) 0.055(3) 0.029(2) 0.005(2) 0.007(2) -0.009(2)
C26 0.026(2) 0.051(3) 0.033(2) 0.009(2) 0.005(2) -0.010(2)
O27 0.053(2) 0.047(2) 0.0369(19) 0.0049(18) -0.0032(18) -0.0113(16)
O28 0.0387(19) 0.0484(19) 0.0340(18) 0.0061(16) 0.0068(15) -0.0079(15)
C29 0.043(3) 0.045(3) 0.048(3) 0.015(2) 0.011(2) -0.002(2)
C30 0.055(3) 0.069(3) 0.046(3) 0.019(3) 0.024(3) 0.004(3)
C31 0.118(6) 0.066(4) 0.057(4) 0.038(4) 0.036(4) 0.010(3)

loop_
_atom_type_symbol
_atom_type_description
_atom_type_scat_dispersion_real
_atom_type_scat_dispersion_imag
_atom_type_scat_source
C C 0.0033 0.0016 'International Tables Vol C Tables 4.2.6.8 and 6.1.1.4'
H H 0.0000 0.0000 'International Tables Vol C Tables 4.2.6.8 and 6.1.1.4'
Cl Cl 0.1484 0.1585 'International Tables Vol C Tables 4.2.6.8 and 6.1.1.4'
N N 0.0061 0.0033 'International Tables Vol C Tables 4.2.6.8 and 6.1.1.4'
O O 0.0106 0.0060 'International Tables Vol C Tables 4.2.6.8 and 6.1.1.4'
Pt Pt -1.7033 8.3905 'International Tables Vol C Tables 4.2.6.8 and 6.1.1.4'

loop_
_geom_angle_atom_site_label_1
_geom_angle_atom_site_label_2
_geom_angle_atom_site_label_3
_geom_angle_site_symmetry_1
_geom_angle_site_symmetry_3
_geom_angle
_geom_angle_publ_flag
N3 Pt1A Cl2 . . 85.99(10) ?
C13 Pt1A Cl2 . . 161.77(14) ?
C13 Pt1A N3 . . 91.42(16) ?
C13 Pt1A C14 . . 38.62(14) ?
C14 Pt1A Cl2 . . 159.56(15) ?
C14 Pt1A N3 . . 98.43(15) ?
C21 Pt1A Cl2 . . 94.43(13) ?
C21 Pt1A N3 . . 178.23(17) ?
C21 Pt1A C13 . . 87.65(17) ?
C21 Pt1A C14 . . 81.77(16) ?
Cl2 Pt1B N3 . . 84.7(3) ?
Cl2 Pt1B C13 . . 139.1(12) ?
N3 Pt1B C13 . . 78.8(6) ?
C14 Pt1B Cl2 . . 173.3(14) ?
C14 Pt1B N3 . . 91.5(4) ?
C14 Pt1B C13 . . 34.4(3) ?
C21 Pt1B Cl2 . . 99.5(3) ?
C21 Pt1B N3 . . 150.2(15) ?
C21 Pt1B C13 . . 79.0(6) ?
C21 Pt1B C14 . . 81.1(4) ?
C4 N3 Pt1A . . 116.6(3) ?
C4 N3 Pt1B . . 127.8(7) ?
C4 N3 C12 . . 118.8(4) ?
C12 N3 Pt1A . . 123.8(3) ?
C12 N3 Pt1B . . 111.5(7) ?
N3 C4 H4 . . 117.6 ?
N3 C4 C5 . . 124.8(4) ?
C5 C4 H4 . . 117.6 ?
C4 C5 H5 . . 121.4 ?
C6 C5 C4 . . 117.2(4) ?
C6 C5 H5 . . 121.4 ?
C5 C6 H6 . . 120.1 ?
C5 C6 C7 . . 119.8(4) ?
C7 C6 H6 . . 120.1 ?
C8 C7 C6 . . 122.3(4) ?
C8 C7 C12 . . 119.5(4) ?
C12 C7 C6 . . 118.2(4) ?
C7 C8 H8 . . 119.3 ?
C9 C8 C7 . . 121.4(4) ?
C9 C8 H8 . . 119.3 ?
C8 C9 H9 . . 120.6 ?
C8 C9 C10 . . 118.7(4) ?
C10 C9 H9 . . 120.6 ?
C9 C10 H10 . . 118.6 ?
C11 C10 C9 . . 122.8(4) ?
C11 C10 H10 . . 118.6 ?
C10 C11 H11 . . 120.5 ?
C10 C11 C12 . . 119.0(4) ?
C12 C11 H11 . . 120.5 ?
N3 C12 C7 . . 121.1(4) ?
N3 C12 C11 . . 120.3(4) ?
C7 C12 C11 . . 118.6(4) ?
Pt1A C13 H13C . . 116.4 ?
Pt1A C13 H13D . . 116.4 ?
Pt1B C13 H13A . . 117.6 ?
Pt1B C13 H13B . . 117.6 ?
H13C C13 H13D . . 113.4 ?
H13A C13 H13B . . 114.7 ?
C14 C13 Pt1A . . 71.7(3) ?
C14 C13 Pt1B . . 62.0(5) ?
C14 C13 H13C . . 116.4 ?
C14 C13 H13D . . 116.4 ?
C14 C13 H13A . . 117.6 ?
C14 C13 H13B . . 117.6 ?
Pt1A C14 H14A . . 115.7 ?
Pt1B C14 H14 . . 114.9 ?
C13 C14 Pt1A . . 69.7(2) ?
C13 C14 Pt1B . . 83.7(8) ?
C13 C14 H14A . . 115.7 ?
C13 C14 H14 . . 114.9 ?
C13 C14 C15 . . 121.7(4) ?
C15 C14 Pt1A . . 109.2(3) ?
C15 C14 Pt1B . . 101.2(5) ?
C15 C14 H14A . . 115.7 ?
C15 C14 H14 . . 114.9 ?
C14 C15 H15A . . 109.7 ?
C14 C15 H15B . . 109.7 ?
H15A C15 H15B . . 108.2 ?
C16 C15 C14 . . 109.7(3) ?
C16 C15 H15A . . 109.7 ?
C16 C15 H15B . . 109.7 ?
C17 C16 C15 . . 122.7(4) ?
C17 C16 C21 . . 121.3(4) ?
C21 C16 C15 . . 115.9(4) ?
C16 C17 H17 . . 119.8 ?
C18 C17 C16 . . 120.3(4) ?
C18 C17 H17 . . 119.8 ?
C17 C18 C19 . . 119.1(4) ?
O22 C18 C17 . . 125.0(4) ?
O22 C18 C19 . . 115.9(4) ?
C18 C19 O24 . . 120.2(4) ?
C20 C19 C18 . . 120.7(4) ?
C20 C19 O24 . . 118.9(4) ?
C19 C20 H20 . . 119.4 ?
C19 C20 C21 . . 121.2(4) ?
C21 C20 H20 . . 119.4 ?
C16 C21 Pt1A . . 116.3(3) ?
C16 C21 Pt1B . . 113.2(4) ?
C20 C21 Pt1A . . 126.3(3) ?
C20 C21 Pt1B . . 127.8(4) ?
C20 C21 C16 . . 117.3(4) ?
C18 O22 C23 . . 117.9(4) ?
O22 C23 H23A . . 109.5 ?
O22 C23 H23B . . 109.5 ?
O22 C23 H23C . . 109.5 ?
H23A C23 H23B . . 109.5 ?
H23A C23 H23C . . 109.5 ?
H23B C23 H23C . . 109.5 ?
C19 O24 C25 . . 114.5(3) ?
O24 C25 H25A . . 109.2 ?
O24 C25 H25B . . 109.2 ?
O24 C25 C26 . . 112.2(4) ?
H25A C25 H25B . . 107.9 ?
C26 C25 H25A . . 109.2 ?
C26 C25 H25B . . 109.2 ?
O27 C26 C25 . . 127.0(5) ?
O27 C26 O28 . . 124.3(5) ?
O28 C26 C25 . . 108.7(4) ?
C26 O28 C29 . . 116.9(4) ?
O28 C29 H29A . . 110.3 ?
O28 C29 H29B . . 110.3 ?
O28 C29 C30 . . 107.1(4) ?
H29A C29 H29B . . 108.6 ?
C30 C29 H29A . . 110.3 ?
C30 C29 H29B . . 110.3 ?
C29 C30 H30A . . 109.3 ?
C29 C30 H30B . . 109.3 ?
C29 C30 C31 . . 111.5(4) ?
H30A C30 H30B . . 108.0 ?
C31 C30 H30A . . 109.3 ?
C31 C30 H30B . . 109.3 ?
C30 C31 H31A . . 109.5 ?
C30 C31 H31B . . 109.5 ?
C30 C31 H31C . . 109.5 ?
H31A C31 H31B . . 109.5 ?
H31A C31 H31C . . 109.5 ?
H31B C31 H31C . . 109.5 ?

loop_
_geom_bond_atom_site_label_1
_geom_bond_atom_site_label_2
_geom_bond_site_symmetry_2
_geom_bond_distance
_geom_bond_publ_flag
Pt1A Cl2 . 2.3281(14) ?
Pt1A N3 . 2.149(4) ?
Pt1A C13 . 2.091(4) ?
Pt1A C14 . 2.117(4) ?
Pt1A C21 . 2.003(4) ?
Pt1B Cl2 . 2.205(6) ?
Pt1B N3 . 2.330(11) ?
Pt1B C13 . 2.45(2) ?
Pt1B C14 . 2.178(9) ?
Pt1B C21 . 1.965(9) ?
N3 C4 . 1.316(5) ?
N3 C12 . 1.354(5) ?
C4 H4 . 0.9500 ?
C4 C5 . 1.400(6) ?
C5 H5 . 0.9500 ?
C5 C6 . 1.377(6) ?
C6 H6 . 0.9500 ?
C6 C7 . 1.415(5) ?
C7 C8 . 1.412(5) ?
C7 C12 . 1.414(5) ?
C8 H8 . 0.9500 ?
C8 C9 . 1.350(6) ?
C9 H9 . 0.9500 ?
C9 C10 . 1.404(6) ?
C10 H10 . 0.9500 ?
C10 C11 . 1.362(5) ?
C11 H11 . 0.9500 ?
C11 C12 . 1.424(5) ?
C13 H13C . 0.9900 ?
C13 H13D . 0.9900 ?
C13 H13A . 0.9900 ?
C13 H13B . 0.9900 ?
C13 C14 . 1.392(5) ?
C14 H14A . 1.0000 ?
C14 H14 . 1.0000 ?
C14 C15 . 1.526(5) ?
C15 H15A . 0.9900 ?
C15 H15B . 0.9900 ?
C15 C16 . 1.510(5) ?
C16 C17 . 1.395(5) ?
C16 C21 . 1.406(5) ?
C17 H17 . 0.9500 ?
C17 C18 . 1.383(6) ?
C18 C19 . 1.394(6) ?
C18 O22 . 1.382(5) ?
C19 C20 . 1.386(5) ?
C19 O24 . 1.395(5) ?
C20 H20 . 0.9500 ?
C20 C21 . 1.400(5) ?
O22 C23 . 1.427(5) ?
C23 H23A . 0.9800 ?
C23 H23B . 0.9800 ?
C23 H23C . 0.9800 ?
O24 C25 . 1.425(5) ?
C25 H25A . 0.9900 ?
C25 H25B . 0.9900 ?
C25 C26 . 1.492(6) ?
C26 O27 . 1.197(5) ?
C26 O28 . 1.344(5) ?
O28 C29 . 1.456(5) ?
C29 H29A . 0.9900 ?
C29 H29B . 0.9900 ?
C29 C30 . 1.496(6) ?
C30 H30A . 0.9900 ?
C30 H30B . 0.9900 ?
C30 C31 . 1.524(7) ?
C31 H31A . 0.9800 ?
C31 H31B . 0.9800 ?
C31 H31C . 0.9800 ?

loop_
_geom_hbond_atom_site_label_D
_geom_hbond_atom_site_label_H
_geom_hbond_atom_site_label_A
_geom_hbond_site_symmetry_D
_geom_hbond_site_symmetry_H
_geom_hbond_site_symmetry_A
_geom_hbond_distance_DH
_geom_hbond_distance_HA
_geom_hbond_distance_DA
_geom_hbond_angle_DHA
_geom_hbond_publ_flag
C9 H9 O27 1_555 1_555 2_644 0.95 2.59 3.445(5) 150 y
C23 H23C Cl2 1_555 1_555 4_575 0.98 2.70 3.618(6) 157 y
C29 H29B O24 1_555 1_555 2_554 0.99 2.50 3.381(7) 148 y
C6 H6 Cg1 1_555 1_555 2_655 0.95 2.73 3.269(5) 117 y

loop_
_geom_torsion_atom_site_label_1
_geom_torsion_atom_site_label_2
_geom_torsion_atom_site_label_3
_geom_torsion_atom_site_label_4
_geom_torsion_site_symmetry_1
_geom_torsion_site_symmetry_2
_geom_torsion_site_symmetry_3
_geom_torsion_site_symmetry_4
_geom_torsion
_geom_torsion_publ_flag
Pt1A N3 C4 C5 . . . . 167.9(3) ?
Pt1A N3 C12 C7 . . . . -168.1(3) ?
Pt1A N3 C12 C11 . . . . 11.9(5) ?
Pt1A C13 C14 C15 . . . . 100.5(4) ?
Pt1A C14 C15 C16 . . . . 28.6(4) ?
Pt1B N3 C4 C5 . . . . 160.7(5) ?
Pt1B N3 C12 C7 . . . . -164.3(4) ?
Pt1B N3 C12 C11 . . . . 15.7(5) ?
Pt1B C13 C14 C15 . . . . 99.3(4) ?
Pt1B C14 C15 C16 . . . . 40.6(8) ?
N3 C4 C5 C6 . . . . 1.0(7) ?
C4 N3 C12 C7 . . . . 1.1(6) ?
C4 N3 C12 C11 . . . . -178.9(4) ?
C4 C5 C6 C7 . . . . 1.1(6) ?
C5 C6 C7 C8 . . . . 178.0(4) ?
C5 C6 C7 C12 . . . . -2.0(6) ?
C6 C7 C8 C9 . . . . -179.1(4) ?
C6 C7 C12 N3 . . . . 0.9(6) ?
C6 C7 C12 C11 . . . . -179.1(4) ?
C7 C8 C9 C10 . . . . -1.7(7) ?
C8 C7 C12 N3 . . . . -179.1(4) ?
C8 C7 C12 C11 . . . . 0.9(6) ?
C8 C9 C10 C11 . . . . 0.7(7) ?
C9 C10 C11 C12 . . . . 1.1(7) ?
C10 C11 C12 N3 . . . . 178.1(4) ?
C10 C11 C12 C7 . . . . -1.8(6) ?
C12 N3 C4 C5 . . . . -2.1(7) ?
C12 C7 C8 C9 . . . . 0.9(6) ?
C13 C14 C15 C16 . . . . -48.9(5) ?
C14 C15 C16 C17 . . . . 161.5(4) ?
C14 C15 C16 C21 . . . . -22.8(5) ?
C15 C16 C17 C18 . . . . 174.9(4) ?
C15 C16 C21 Pt1A . . . . 5.0(5) ?
C15 C16 C21 Pt1B . . . . -11.5(9) ?
C15 C16 C21 C20 . . . . -177.8(3) ?
C16 C17 C18 C19 . . . . 3.2(6) ?
C16 C17 C18 O22 . . . . -175.2(4) ?
C17 C16 C21 Pt1A . . . . -179.2(3) ?
C17 C16 C21 Pt1B . . . . 164.3(9) ?
C17 C16 C21 C20 . . . . -2.0(6) ?
C17 C18 C19 C20 . . . . -3.2(6) ?
C17 C18 C19 O24 . . . . -177.7(4) ?
C17 C18 O22 C23 . . . . -3.9(6) ?
C18 C19 C20 C21 . . . . 0.5(6) ?
C18 C19 O24 C25 . . . . -69.9(5) ?
C19 C18 O22 C23 . . . . 177.7(4) ?
C19 C20 C21 Pt1A . . . . 178.9(3) ?
C19 C20 C21 Pt1B . . . . -162.0(11) ?
C19 C20 C21 C16 . . . . 2.0(6) ?
C19 O24 C25 C26 . . . . -86.2(4) ?
C20 C19 O24 C25 . . . . 115.6(4) ?
C21 C16 C17 C18 . . . . -0.6(6) ?
O22 C18 C19 C20 . . . . 175.4(4) ?
O22 C18 C19 O24 . . . . 0.9(6) ?
O24 C19 C20 C21 . . . . 175.1(3) ?
O24 C25 C26 O27 . . . . 4.0(7) ?
O24 C25 C26 O28 . . . . -175.4(3) ?
C25 C26 O28 C29 . . . . 179.3(4) ?
C26 O28 C29 C30 . . . . -179.8(4) ?
O27 C26 O28 C29 . . . . -0.1(7) ?
O28 C29 C30 C31 . . . . 177.4(4) ?
